data_7035293
loop_
_publ_author_name
'Evans, Daniel A.'
'Lee, Lucia Myongwon'
'Vargas-Baca, Ignacio'
'Cowley, Alan H.'

_publ_section_title
;
 Photophysical tuning of the aggregation-induced emission of a series of
 para-substituted aryl bis(imino)acenaphthene zinc complexes.
;
_journal_issue 26
_journal_name_full 'Dalton transactions (Cambridge, England : 2003)'
_journal_page_first 11984
_journal_page_last 11996
_journal_paper_doi 10.1039/c5dt01529d
_journal_volume 44
_journal_year 2015
_chemical_formula_moiety 'C26 H20 Cl2 N2 S2 Zn, C H2 Cl2'
_chemical_formula_sum 'C27 H22 Cl4 N2 S2 Zn'
_chemical_formula_weight 645.75
_space_group_crystal_system monoclinic
_space_group_IT_number 14
_space_group_name_Hall '-P 2ybc'
_space_group_name_H-M_alt 'P 1 21/c 1'
_symmetry_space_group_name_Hall '-P 2ybc'
_symmetry_space_group_name_H-M 'P 1 21/c 1'
_atom_sites_solution_hydrogens geom
_audit_creation_method SHELXL-2014/7
_audit_update_record
;
2015-04-22 deposited with the CCDC.
2015-06-02 downloaded from the CCDC.
;
_cell_angle_alpha 90
_cell_angle_beta 109.1270(10)
_cell_angle_gamma 90
_cell_formula_units_Z 4
_cell_length_a 13.2610(2)
_cell_length_b 12.02200(10)
_cell_length_c 18.1350(2)
_cell_measurement_reflns_used 11647
_cell_measurement_temperature 100(2)
_cell_measurement_theta_max 75.7340
_cell_measurement_theta_min 3.6390
_cell_volume 2731.54(6)
_computing_cell_refinement 'CrysAlisPro V 1.171.37.31, Agilent Technologies'
_computing_data_collection 'CrysAlisPro V 1.171.37.31, Agilent Technologies'
_computing_data_reduction 'CrysAlisPro V 1.171.37.31, Agilent Technologies'
_computing_molecular_graphics 'XP SHELXTL/PC, Siemens Analytical'
_computing_publication_material 'XL SHELXTL/PC, Siemens Analytical'
_computing_structure_refinement 'Shelxl-2013, Sheldrick, G. M.'
_computing_structure_solution
;

SUPERFLIP.  Palatinus, L. and Chapuis, G., J. Appl. Cryst. 40, 786-790.
;
_diffrn_ambient_temperature 100(2)
_diffrn_measured_fraction_theta_full 0.996
_diffrn_measured_fraction_theta_max 0.965
_diffrn_measurement_device_type 'Agilent SuperNova with AtlasS2 detector'
_diffrn_radiation_type MoK\a
_diffrn_radiation_wavelength 0.71073
_diffrn_reflns_av_R_equivalents 0.0318
_diffrn_reflns_av_unetI/netI 0.0301
_diffrn_reflns_laue_measured_fraction_full 0.996
_diffrn_reflns_laue_measured_fraction_max 0.965
_diffrn_reflns_limit_h_max 16
_diffrn_reflns_limit_h_min -16
_diffrn_reflns_limit_k_max 14
_diffrn_reflns_limit_k_min -14
_diffrn_reflns_limit_l_max 22
_diffrn_reflns_limit_l_min -22
_diffrn_reflns_number 16166
_diffrn_reflns_point_group_measured_fraction_full 0.996
_diffrn_reflns_point_group_measured_fraction_max 0.965
_diffrn_reflns_theta_full 25.242
_diffrn_reflns_theta_max 26.554
_diffrn_reflns_theta_min 1.625
_diffrn_source 'sealed X-ray source'
_exptl_absorpt_coefficient_mu 1.464
_exptl_absorpt_correction_T_max 1.00000
_exptl_absorpt_correction_T_min 0.77049
_exptl_absorpt_correction_type multi-scan
_exptl_absorpt_process_details
;
CrysAlisPro, Agilent Technologies,
Version 1.171.37.31 (release 14-01-2014 CrysAlis171 .NET)
(compiled Jan 14 2014,18:38:05)
Empirical absorption correction using spherical harmonics,
 implemented in SCALE3 ABSPACK scaling algorithm.
;
_exptl_crystal_colour red
_exptl_crystal_density_diffrn 1.570
_exptl_crystal_description chunk
_exptl_crystal_F_000 1312
_exptl_crystal_size_max 0.180
_exptl_crystal_size_mid 0.170
_exptl_crystal_size_min 0.050
_refine_diff_density_max 0.543
_refine_diff_density_min -0.945
_refine_diff_density_rms 0.139
_refine_ls_extinction_method none
_refine_ls_goodness_of_fit_ref 1.237
_refine_ls_hydrogen_treatment constr
_refine_ls_matrix_type full
_refine_ls_number_parameters 356
_refine_ls_number_reflns 5505
_refine_ls_number_restraints 294
_refine_ls_restrained_S_all 1.207
_refine_ls_R_factor_all 0.0718
_refine_ls_R_factor_gt 0.0711
_refine_ls_shift/su_max 0.000
_refine_ls_shift/su_mean 0.000
_refine_ls_structure_factor_coef Fsqd
_refine_ls_weighting_details 'w=1/[\s^2^(Fo^2^)+(0.0100P)^2^+31.7236P] where P=(Fo^2^+2Fc^2^)/3'
_refine_ls_weighting_scheme calc
_refine_ls_wR_factor_gt 0.1747
_refine_ls_wR_factor_ref 0.1750
_reflns_Friedel_coverage 0.000
_reflns_number_gt 5409
_reflns_number_total 5505
_reflns_threshold_expression 'I > 2\s(I)'
_cod_data_source_file c5dt01529d2.cif
_cod_data_source_block shelxl
_cod_depositor_comments 'Adding full bibliography for 7035288--7035302.cif.'
_cod_database_code 7035293
_shelx_shelxl_version_number 2014/7
_shelx_space_group_comment
;
The symmetry employed for this shelxl refinement is uniquely defined
by the following loop, which should always be used as a source of
symmetry information in preference to the above space-group names.
They are only intended as comments.
;
_shelx_estimated_absorpt_t_min 0.779
_shelx_estimated_absorpt_t_max 0.930

loop_
_space_group_symop_operation_xyz
'x, y, z'
'-x, y+1/2, -z+1/2'
'-x, -y, -z'
'x, -y-1/2, z-1/2'

loop_
_atom_site_label
_atom_site_type_symbol
_atom_site_fract_x
_atom_site_fract_y
_atom_site_fract_z
_atom_site_U_iso_or_equiv
_atom_site_adp_type
_atom_site_occupancy
_atom_site_site_symmetry_order
_atom_site_calc_flag
_atom_site_refinement_flags_posn
_atom_site_refinement_flags_adp
_atom_site_refinement_flags_occupancy
_atom_site_disorder_assembly
_atom_site_disorder_group
C1 C 0.0461(4) 0.2611(5) 1.0353(3) 0.0136(11) Uani 1 1 d . U . . .
C2 C 0.0253(4) 0.3438(5) 1.0883(3) 0.0149(11) Uani 1 1 d . U . . .
C3 C 0.0785(5) 0.3798(5) 1.1634(3) 0.0163(11) Uani 1 1 d . U . . .
H3 H 0.1417 0.3436 1.1946 0.020 Uiso 1 1 calc R U . . .
C4 C 0.0369(5) 0.4719(5) 1.1930(3) 0.0186(12) Uani 1 1 d . U . . .
H4 H 0.0738 0.4971 1.2445 0.022 Uiso 1 1 calc R U . . .
C5 C -0.0550(5) 0.5261(5) 1.1499(3) 0.0178(11) Uani 1 1 d . U . . .
H5 H -0.0811 0.5866 1.1722 0.021 Uiso 1 1 calc R U . . .
C6 C -0.1109(4) 0.4920(5) 1.0725(3) 0.0164(11) Uani 1 1 d . U . . .
C7 C -0.0691(4) 0.4009(5) 1.0439(3) 0.0134(11) Uani 1 1 d . U . . .
C8 C -0.2034(5) 0.5429(5) 1.0199(3) 0.0180(12) Uani 1 1 d . U . . .
H8 H -0.2346 0.6051 1.0365 0.022 Uiso 1 1 calc R U . . .
C9 C -0.2481(4) 0.5028(5) 0.9447(3) 0.0185(12) Uani 1 1 d . U . . .
H9 H -0.3094 0.5388 0.9106 0.022 Uiso 1 1 calc R U . . .
C10 C -0.2060(4) 0.4102(5) 0.9171(3) 0.0167(11) Uani 1 1 d . U . . .
H10 H -0.2389 0.3835 0.8654 0.020 Uiso 1 1 calc R U . . .
C11 C -0.1158(4) 0.3589(5) 0.9665(3) 0.0150(11) Uani 1 1 d . U . . .
C12 C -0.0459(4) 0.2677(5) 0.9589(3) 0.0133(10) Uani 1 1 d . U . . .
C13 C 0.2081(4) 0.1711(5) 1.1086(3) 0.0153(11) Uani 1 1 d . U . . .
C14 C 0.3126(5) 0.1751(5) 1.1066(3) 0.0203(12) Uani 1 1 d . U . . .
H14 H 0.3259 0.1935 1.0597 0.024 Uiso 1 1 calc R U . . .
C15 C 0.3962(5) 0.1518(6) 1.1740(4) 0.0223(13) Uani 1 1 d . U . . .
H15 H 0.4676 0.1567 1.1736 0.027 Uiso 1 1 calc R U . . .
C16 C 0.3770(4) 0.1210(5) 1.2426(3) 0.0168(11) Uani 1 1 d . U . . .
C17 C 0.2719(4) 0.1136(5) 1.2426(3) 0.0169(11) Uani 1 1 d . U . . .
H17 H 0.2581 0.0917 1.2887 0.020 Uiso 1 1 calc R U . . .
C18 C 0.1877(4) 0.1380(5) 1.1756(3) 0.0154(11) Uani 1 1 d . U . . .
H18 H 0.1163 0.1321 1.1756 0.019 Uiso 1 1 calc R U . . .
C19 C 0.4358(5) 0.0959(6) 1.4041(4) 0.0270(14) Uani 1 1 d . U . . .
H19A H 0.4035 0.1689 1.4053 0.041 Uiso 1 1 calc R U . . .
H19B H 0.4934 0.0833 1.4535 0.041 Uiso 1 1 calc R U . . .
H19C H 0.3814 0.0379 1.3967 0.041 Uiso 1 1 calc R U . . .
C20 C -0.1293(4) 0.2020(5) 0.8305(3) 0.0147(11) Uani 1 1 d . U . . .
C21 C -0.1067(4) 0.2271(5) 0.7619(3) 0.0173(11) Uani 1 1 d . U . . .
H21 H -0.0356 0.2431 0.7643 0.021 Uiso 1 1 calc R U . . .
C22 C -0.1879(5) 0.2286(5) 0.6912(3) 0.0193(12) Uani 1 1 d . U . . .
H22 H -0.1727 0.2471 0.6451 0.023 Uiso 1 1 calc R U . . .
C23 C -0.2924(4) 0.2032(5) 0.6869(3) 0.0154(11) Uani 1 1 d . U . . .
C24 C -0.3134(5) 0.1730(5) 0.7549(4) 0.0197(12) Uani 1 1 d . U . . .
H24 H -0.3837 0.1521 0.7519 0.024 Uiso 1 1 calc R U . . .
C25 C -0.2334(5) 0.1732(5) 0.8263(3) 0.0177(12) Uani 1 1 d . U . . .
H25 H -0.2488 0.1539 0.8723 0.021 Uiso 1 1 calc R U . . .
C26 C -0.3427(6) 0.2590(8) 0.5303(4) 0.0379(18) Uani 1 1 d . U . . .
H26A H -0.3158 0.3344 0.5453 0.057 Uiso 1 1 calc R U . . .
H26B H -0.3966 0.2606 0.4782 0.057 Uiso 1 1 calc R U . . .
H26C H -0.2835 0.2106 0.5296 0.057 Uiso 1 1 calc R U . . .
N1 N 0.1224(4) 0.1943(4) 1.0381(3) 0.0138(9) Uani 1 1 d . U . . .
N2 N -0.0444(4) 0.2032(4) 0.9029(3) 0.0144(9) Uani 1 1 d . U . . .
S1 S 0.48905(12) 0.09144(15) 1.32483(9) 0.0252(4) Uani 1 1 d . U . . .
S2 S -0.40145(11) 0.20642(14) 0.59935(8) 0.0207(3) Uani 1 1 d . U . . .
Cl1 Cl 0.19687(12) 0.20348(12) 0.86856(8) 0.0199(3) Uani 1 1 d . . . . .
Cl2 Cl 0.09951(12) -0.06469(12) 0.92862(9) 0.0229(3) Uani 1 1 d . . . . .
Zn1 Zn 0.10010(6) 0.11775(6) 0.93119(4) 0.0218(2) Uani 1 1 d . . . . .
Cl3 Cl 0.6166(4) -0.0902(4) 1.2195(3) 0.0382(9) Uani 0.55 1 d . U P A 1
C27 C 0.6418(13) -0.0012(13) 1.1524(10) 0.047(4) Uani 0.55 1 d . U P A 1
H27A H 0.7158 -0.0129 1.1526 0.056 Uiso 0.55 1 calc R U P A 1
H27B H 0.6357 0.0767 1.1682 0.056 Uiso 0.55 1 calc R U P A 1
Cl4 Cl 0.5519(4) -0.0229(4) 1.0565(3) 0.0643(12) Uani 0.55 1 d . U P A 1
Cl5 Cl 0.6833(2) 0.0309(3) 1.21292(18) 0.0171(6) Uani 0.45 1 d . U P B 2
C27A C 0.587(3) -0.096(4) 1.202(3) 0.086(13) Uani 0.45 1 d . U P B 2
H27C H 0.6291 -0.1642 1.2039 0.103 Uiso 0.45 1 calc R U P B 2
H27D H 0.5627 -0.0964 1.2478 0.103 Uiso 0.45 1 calc R U P B 2
Cl6 Cl 0.4957(3) -0.1027(3) 1.1351(2) 0.0348(9) Uani 0.45 1 d . U P B 2

loop_
_atom_site_aniso_label
_atom_site_aniso_U_11
_atom_site_aniso_U_22
_atom_site_aniso_U_33
_atom_site_aniso_U_23
_atom_site_aniso_U_13
_atom_site_aniso_U_12
C1 0.013(2) 0.015(3) 0.014(2) 0.000(2) 0.004(2) -0.004(2)
C2 0.016(3) 0.018(3) 0.013(2) 0.001(2) 0.008(2) -0.001(2)
C3 0.017(3) 0.017(3) 0.015(3) 0.001(2) 0.005(2) -0.003(2)
C4 0.020(3) 0.021(3) 0.016(3) -0.005(2) 0.008(2) -0.003(2)
C5 0.020(3) 0.017(3) 0.020(3) -0.004(2) 0.011(2) -0.003(2)
C6 0.015(3) 0.017(3) 0.020(3) 0.004(2) 0.009(2) -0.001(2)
C7 0.014(2) 0.015(3) 0.014(2) 0.000(2) 0.008(2) -0.004(2)
C8 0.018(3) 0.015(3) 0.024(3) -0.004(2) 0.011(2) 0.000(2)
C9 0.012(3) 0.020(3) 0.022(3) 0.000(2) 0.005(2) 0.001(2)
C10 0.015(3) 0.017(3) 0.017(3) 0.001(2) 0.003(2) 0.000(2)
C11 0.013(2) 0.017(3) 0.015(3) 0.000(2) 0.004(2) -0.004(2)
C12 0.010(2) 0.016(3) 0.013(2) 0.001(2) 0.003(2) -0.002(2)
C13 0.010(2) 0.022(3) 0.013(2) -0.001(2) 0.003(2) -0.001(2)
C14 0.015(3) 0.030(3) 0.018(3) 0.002(2) 0.007(2) 0.002(2)
C15 0.011(3) 0.031(3) 0.023(3) 0.002(3) 0.003(2) 0.004(2)
C16 0.013(3) 0.020(3) 0.016(3) -0.003(2) 0.003(2) 0.005(2)
C17 0.017(3) 0.017(3) 0.017(3) 0.000(2) 0.006(2) 0.001(2)
C18 0.009(2) 0.022(3) 0.016(3) 0.000(2) 0.005(2) 0.002(2)
C19 0.022(3) 0.035(4) 0.019(3) 0.002(3) 0.000(2) 0.003(3)
C20 0.014(3) 0.014(3) 0.015(3) -0.002(2) 0.003(2) 0.002(2)
C21 0.010(3) 0.023(3) 0.018(3) 0.000(2) 0.005(2) 0.003(2)
C22 0.020(3) 0.023(3) 0.014(3) -0.003(2) 0.006(2) 0.000(2)
C23 0.015(3) 0.012(3) 0.017(3) -0.002(2) 0.003(2) 0.003(2)
C24 0.011(3) 0.025(3) 0.023(3) -0.002(2) 0.007(2) 0.001(2)
C25 0.017(3) 0.018(3) 0.019(3) -0.003(2) 0.007(2) -0.004(2)
C26 0.024(3) 0.068(6) 0.018(3) 0.003(3) 0.001(3) 0.004(4)
N1 0.011(2) 0.019(2) 0.013(2) 0.0016(18) 0.0049(18) 0.0000(18)
N2 0.011(2) 0.018(2) 0.013(2) -0.0002(18) 0.0025(18) -0.0005(18)
S1 0.0138(7) 0.0381(9) 0.0197(7) 0.0022(6) 0.0001(6) 0.0077(6)
S2 0.0144(7) 0.0291(8) 0.0151(6) -0.0037(6) 0.0001(5) -0.0005(6)
Cl1 0.0254(7) 0.0192(7) 0.0208(7) -0.0016(5) 0.0154(6) -0.0041(6)
Cl2 0.0258(7) 0.0143(7) 0.0316(8) 0.0007(6) 0.0136(6) 0.0015(6)
Zn1 0.0217(4) 0.0228(4) 0.0221(4) -0.0002(3) 0.0086(3) 0.0009(3)
Cl3 0.035(2) 0.040(2) 0.046(2) 0.0079(18) 0.0223(19) 0.0080(18)
C27 0.042(6) 0.038(6) 0.063(7) 0.007(6) 0.021(6) 0.008(5)
Cl4 0.067(3) 0.055(3) 0.055(2) 0.010(2) -0.002(2) -0.010(2)
Cl5 0.0155(14) 0.0135(14) 0.0204(14) -0.0041(11) 0.0032(11) -0.0011(11)
C27A 0.088(15) 0.079(14) 0.090(15) 0.008(9) 0.030(9) 0.003(9)
Cl6 0.0272(18) 0.033(2) 0.039(2) -0.0134(16) 0.0042(16) -0.0116(15)

loop_
_atom_type_symbol
_atom_type_description
_atom_type_scat_dispersion_real
_atom_type_scat_dispersion_imag
_atom_type_scat_source
C C 0.0033 0.0016 'International Tables Vol C Tables 4.2.6.8 and 6.1.1.4'
H H 0.0000 0.0000 'International Tables Vol C Tables 4.2.6.8 and 6.1.1.4'
N N 0.0061 0.0033 'International Tables Vol C Tables 4.2.6.8 and 6.1.1.4'
S S 0.1246 0.1234 'International Tables Vol C Tables 4.2.6.8 and 6.1.1.4'
Cl Cl 0.1484 0.1585 'International Tables Vol C Tables 4.2.6.8 and 6.1.1.4'
Zn Zn 0.2839 1.4301 'International Tables Vol C Tables 4.2.6.8 and 6.1.1.4'

loop_
_geom_angle_atom_site_label_1
_geom_angle_atom_site_label_2
_geom_angle_atom_site_label_3
_geom_angle
_geom_angle_site_symmetry_3
N1 C1 C2 135.5(5) .
N1 C1 C12 117.2(5) .
C2 C1 C12 107.2(5) .
C3 C2 C7 118.5(5) .
C3 C2 C1 135.3(5) .
C7 C2 C1 105.9(5) .
C2 C3 C4 118.7(5) .
C2 C3 H3 120.6 .
C4 C3 H3 120.6 .
C5 C4 C3 122.5(5) .
C5 C4 H4 118.8 .
C3 C4 H4 118.8 .
C4 C5 C6 120.2(5) .
C4 C5 H5 119.9 .
C6 C5 H5 119.9 .
C7 C6 C5 116.9(5) .
C7 C6 C8 116.5(5) .
C5 C6 C8 126.6(5) .
C6 C7 C2 123.2(5) .
C6 C7 C11 123.0(5) .
C2 C7 C11 113.8(5) .
C9 C8 C6 120.5(5) .
C9 C8 H8 119.7 .
C6 C8 H8 119.7 .
C8 C9 C10 122.3(5) .
C8 C9 H9 118.9 .
C10 C9 H9 118.9 .
C11 C10 C9 118.7(5) .
C11 C10 H10 120.6 .
C9 C10 H10 120.6 .
C10 C11 C7 118.9(5) .
C10 C11 C12 135.1(5) .
C7 C11 C12 105.8(5) .
N2 C12 C11 134.3(5) .
N2 C12 C1 118.3(5) .
C11 C12 C1 107.2(4) .
C18 C13 C14 120.8(5) .
C18 C13 N1 120.9(5) .
C14 C13 N1 118.2(5) .
C15 C14 C13 119.0(5) .
C15 C14 H14 120.5 .
C13 C14 H14 120.5 .
C14 C15 C16 120.8(5) .
C14 C15 H15 119.6 .
C16 C15 H15 119.6 .
C17 C16 C15 119.3(5) .
C17 C16 S1 123.5(5) .
C15 C16 S1 117.2(4) .
C18 C17 C16 120.3(5) .
C18 C17 H17 119.9 .
C16 C17 H17 119.9 .
C17 C18 C13 119.8(5) .
C17 C18 H18 120.1 .
C13 C18 H18 120.1 .
S1 C19 H19A 109.5 .
S1 C19 H19B 109.5 .
H19A C19 H19B 109.5 .
S1 C19 H19C 109.5 .
H19A C19 H19C 109.5 .
H19B C19 H19C 109.5 .
C25 C20 C21 119.8(5) .
C25 C20 N2 121.4(5) .
C21 C20 N2 118.8(5) .
C22 C21 C20 119.9(5) .
C22 C21 H21 120.0 .
C20 C21 H21 120.0 .
C21 C22 C23 120.5(5) .
C21 C22 H22 119.7 .
C23 C22 H22 119.7 .
C22 C23 C24 119.2(5) .
C22 C23 S2 123.5(4) .
C24 C23 S2 117.3(4) .
C25 C24 C23 120.9(5) .
C25 C24 H24 119.5 .
C23 C24 H24 119.5 .
C24 C25 C20 119.5(5) .
C24 C25 H25 120.2 .
C20 C25 H25 120.2 .
S2 C26 H26A 109.5 .
S2 C26 H26B 109.5 .
H26A C26 H26B 109.5 .
S2 C26 H26C 109.5 .
H26A C26 H26C 109.5 .
H26B C26 H26C 109.5 .
C1 N1 C13 122.9(5) .
C1 N1 Zn1 111.8(4) .
C13 N1 Zn1 125.2(4) .
C12 N2 C20 121.6(5) .
C12 N2 Zn1 110.8(4) .
C20 N2 Zn1 127.4(4) .
C16 S1 C19 103.2(3) .
C23 S2 C26 102.8(3) .
N1 Zn1 N2 81.34(18) .
N1 Zn1 Cl2 117.44(14) .
N2 Zn1 Cl2 119.41(14) .
N1 Zn1 Cl1 109.97(14) .
N2 Zn1 Cl1 106.47(14) .
Cl2 Zn1 Cl1 116.80(6) .
Cl3 C27 Cl4 112.0(9) .
Cl3 C27 H27A 109.2 .
Cl4 C27 H27A 109.2 .
Cl3 C27 H27B 109.2 .
Cl4 C27 H27B 109.2 .
H27A C27 H27B 107.9 .
C27 Cl4 Cl4 156.6(7) 3_657
Cl6 C27A Cl5 119(3) .
Cl6 C27A H27C 107.5 .
Cl5 C27A H27C 107.5 .
Cl6 C27A H27D 107.5 .
Cl5 C27A H27D 107.5 .
H27C C27A H27D 107.0 .

loop_
_geom_bond_atom_site_label_1
_geom_bond_atom_site_label_2
_geom_bond_distance
_geom_bond_site_symmetry_2
C1 N1 1.280(7) .
C1 C2 1.472(8) .
C1 C12 1.518(7) .
C2 C3 1.382(8) .
C2 C7 1.424(8) .
C3 C4 1.418(8) .
C3 H3 0.9500 .
C4 C5 1.377(8) .
C4 H4 0.9500 .
C5 C6 1.417(8) .
C5 H5 0.9500 .
C6 C7 1.401(8) .
C6 C8 1.423(8) .
C7 C11 1.427(8) .
C8 C9 1.383(8) .
C8 H8 0.9500 .
C9 C10 1.410(8) .
C9 H9 0.9500 .
C10 C11 1.383(8) .
C10 H10 0.9500 .
C11 C12 1.472(8) .
C12 N2 1.281(7) .
C13 C18 1.387(8) .
C13 C14 1.399(8) .
C13 N1 1.432(7) .
C14 C15 1.383(8) .
C14 H14 0.9500 .
C15 C16 1.399(8) .
C15 H15 0.9500 .
C16 C17 1.397(8) .
C16 S1 1.762(6) .
C17 C18 1.385(8) .
C17 H17 0.9500 .
C18 H18 0.9500 .
C19 S1 1.798(7) .
C19 H19A 0.9800 .
C19 H19B 0.9800 .
C19 H19C 0.9800 .
C20 C25 1.401(8) .
C20 C21 1.404(8) .
C20 N2 1.422(7) .
C21 C22 1.378(8) .
C21 H21 0.9500 .
C22 C23 1.396(8) .
C22 H22 0.9500 .
C23 C24 1.398(8) .
C23 S2 1.763(6) .
C24 C25 1.379(8) .
C24 H24 0.9500 .
C25 H25 0.9500 .
C26 S2 1.793(7) .
C26 H26A 0.9800 .
C26 H26B 0.9800 .
C26 H26C 0.9800 .
N1 Zn1 2.077(5) .
N2 Zn1 2.085(5) .
Cl1 Zn1 2.2257(15) .
Cl2 Zn1 2.1936(16) .
Cl3 C27 1.732(17) .
C27 Cl4 1.776(18) .
C27 H27A 0.9900 .
C27 H27B 0.9900 .
Cl4 Cl4 2.134(9) 3_657
Cl5 C27A 1.95(4) .
C27A Cl6 1.40(4) .
C27A H27C 0.9900 .
C27A H27D 0.9900 .

loop_
_geom_torsion_atom_site_label_1
_geom_torsion_atom_site_label_2
_geom_torsion_atom_site_label_3
_geom_torsion_atom_site_label_4
_geom_torsion
_geom_torsion_site_symmetry_4
N1 C1 C2 C3 -2.5(12) .
C12 C1 C2 C3 -178.0(6) .
N1 C1 C2 C7 171.6(6) .
C12 C1 C2 C7 -3.8(6) .
C7 C2 C3 C4 0.0(8) .
C1 C2 C3 C4 173.6(6) .
C2 C3 C4 C5 0.6(9) .
C3 C4 C5 C6 -1.2(9) .
C4 C5 C6 C7 1.2(8) .
C4 C5 C6 C8 -176.7(6) .
C5 C6 C7 C2 -0.6(8) .
C8 C6 C7 C2 177.5(5) .
C5 C6 C7 C11 -178.7(5) .
C8 C6 C7 C11 -0.6(8) .
C3 C2 C7 C6 0.0(8) .
C1 C2 C7 C6 -175.3(5) .
C3 C2 C7 C11 178.3(5) .
C1 C2 C7 C11 3.0(6) .
C7 C6 C8 C9 0.1(8) .
C5 C6 C8 C9 178.0(6) .
C6 C8 C9 C10 0.7(9) .
C8 C9 C10 C11 -1.0(9) .
C9 C10 C11 C7 0.5(8) .
C9 C10 C11 C12 -175.7(6) .
C6 C7 C11 C10 0.2(8) .
C2 C7 C11 C10 -178.0(5) .
C6 C7 C11 C12 177.5(5) .
C2 C7 C11 C12 -0.7(6) .
C10 C11 C12 N2 0.0(12) .
C7 C11 C12 N2 -176.6(6) .
C10 C11 C12 C1 174.9(6) .
C7 C11 C12 C1 -1.7(6) .
N1 C1 C12 N2 2.9(8) .
C2 C1 C12 N2 179.3(5) .
N1 C1 C12 C11 -172.9(5) .
C2 C1 C12 C11 3.5(6) .
C18 C13 C14 C15 -3.8(9) .
N1 C13 C14 C15 -179.3(6) .
C13 C14 C15 C16 2.1(10) .
C14 C15 C16 C17 0.2(9) .
C14 C15 C16 S1 179.3(5) .
C15 C16 C17 C18 -0.9(9) .
S1 C16 C17 C18 -179.9(5) .
C16 C17 C18 C13 -0.7(9) .
C14 C13 C18 C17 3.1(9) .
N1 C13 C18 C17 178.5(5) .
C25 C20 C21 C22 3.2(9) .
N2 C20 C21 C22 -178.7(5) .
C20 C21 C22 C23 -1.3(9) .
C21 C22 C23 C24 -1.8(9) .
C21 C22 C23 S2 178.4(5) .
C22 C23 C24 C25 3.1(9) .
S2 C23 C24 C25 -177.1(5) .
C23 C24 C25 C20 -1.2(9) .
C21 C20 C25 C24 -1.9(9) .
N2 C20 C25 C24 -180.0(5) .
C2 C1 N1 C13 11.8(10) .
C12 C1 N1 C13 -173.1(5) .
C2 C1 N1 Zn1 -172.1(5) .
C12 C1 N1 Zn1 3.0(6) .
C18 C13 N1 C1 52.2(8) .
C14 C13 N1 C1 -132.3(6) .
C18 C13 N1 Zn1 -123.4(5) .
C14 C13 N1 Zn1 52.1(7) .
C11 C12 N2 C20 -7.7(10) .
C1 C12 N2 C20 177.9(5) .
C11 C12 N2 Zn1 167.4(5) .
C1 C12 N2 Zn1 -7.0(6) .
C25 C20 N2 C12 -61.2(8) .
C21 C20 N2 C12 120.7(6) .
C25 C20 N2 Zn1 124.6(5) .
C21 C20 N2 Zn1 -53.5(7) .
C17 C16 S1 C19 -16.9(6) .
C15 C16 S1 C19 164.1(5) .
C22 C23 S2 C26 -4.8(6) .
C24 C23 S2 C26 175.4(5) .
Cl3 C27 Cl4 Cl4 138.9(14) 3_657
